data_2232441
loop_
_publ_author_name
'Tang, Lin'
'Dai, Dongmei'
'Gong, Yanqing'
'Zhong, Jialiang'

_publ_section_title
;
 5-[2-(4-Acetyloxyphenyl)ethenyl]benzene-1,3-diyl diacetate
;
_journal_coeditor_code RK2305
_journal_issue 11
_journal_name_full 'Acta Crystallographica Section E'
_journal_page_first o3129
_journal_paper_doi 10.1107/S1600536811044722
_journal_volume 67
_journal_year 2011
_chemical_formula_iupac 'C20 H18 O6'
_chemical_formula_moiety 'C20 H18 O6'
_chemical_formula_sum 'C20 H18 O6'
_chemical_formula_weight 354.34
_chemical_name_common 3,4',5-Triacetoxy-trans-stilbene
_chemical_name_systematic
;
5-[2-(4-Acetyloxyphenyl)ethenyl]benzene-1,3-diyl diacetate
;
_space_group_IT_number 15
_symmetry_cell_setting monoclinic
_symmetry_space_group_name_Hall '-C 2yc'
_symmetry_space_group_name_H-M 'C 1 2/c 1'
_atom_sites_solution_hydrogens geom
_atom_sites_solution_primary direct
_atom_sites_solution_secondary difmap
_audit_creation_method SHELXL97
_cell_angle_alpha 90.00
_cell_angle_beta 110.92(3)
_cell_angle_gamma 90.00
_cell_formula_units_Z 8
_cell_length_a 31.520(6)
_cell_length_b 6.1211(12)
_cell_length_c 20.110(4)
_cell_measurement_reflns_used 3228
_cell_measurement_temperature 296(2)
_cell_measurement_theta_max 66.97
_cell_measurement_theta_min 4.71
_cell_volume 3624.2(14)
_computing_cell_refinement '<i>SAINT</i> (Bruker, 2009)'
_computing_data_collection '<i>APEX2</i> (Bruker, 2009)'
_computing_data_reduction '<i>SAINT</i> (Bruker, 2009)'
_computing_molecular_graphics '<i>SHELXTL</i> (Sheldrick, 2008)'
_computing_publication_material '<i>SHELXTL</i> (Sheldrick, 2008)'
_computing_structure_refinement '<i>SHELXL97</i> (Sheldrick, 2008)'
_computing_structure_solution '<i>SHELXS97</i> (Sheldrick, 2008)'
_diffrn_ambient_temperature 296(2)
_diffrn_measured_fraction_theta_full 0.985
_diffrn_measured_fraction_theta_max 0.985
_diffrn_measurement_device_type 'Bruker APEXII CCD'
_diffrn_measurement_method '\f and \w scans'
_diffrn_radiation_monochromator graphite
_diffrn_radiation_source 'fine-focus sealed tube'
_diffrn_radiation_type CuK\a
_diffrn_radiation_wavelength 1.54178
_diffrn_reflns_av_R_equivalents 0.0203
_diffrn_reflns_av_sigmaI/netI 0.0228
_diffrn_reflns_limit_h_max 36
_diffrn_reflns_limit_h_min -37
_diffrn_reflns_limit_k_max 7
_diffrn_reflns_limit_k_min -7
_diffrn_reflns_limit_l_max 24
_diffrn_reflns_limit_l_min -19
_diffrn_reflns_number 11742
_diffrn_reflns_theta_full 66.97
_diffrn_reflns_theta_max 66.97
_diffrn_reflns_theta_min 4.71
_exptl_absorpt_coefficient_mu 0.802
_exptl_absorpt_correction_T_max 0.9386
_exptl_absorpt_correction_T_min 0.8370
_exptl_absorpt_correction_type multi-scan
_exptl_absorpt_process_details '(<i>SADABS</i>; Bruker, 2009)'
_exptl_crystal_colour colourless
_exptl_crystal_density_diffrn 1.299
_exptl_crystal_density_method 'not measured'
_exptl_crystal_description block
_exptl_crystal_F_000 1488
_exptl_crystal_size_max 0.23
_exptl_crystal_size_mid 0.10
_exptl_crystal_size_min 0.08
_refine_diff_density_max 0.571
_refine_diff_density_min -0.192
_refine_ls_extinction_method none
_refine_ls_goodness_of_fit_ref 1.048
_refine_ls_hydrogen_treatment constr
_refine_ls_matrix_type full
_refine_ls_number_parameters 235
_refine_ls_number_reflns 3181
_refine_ls_number_restraints 0
_refine_ls_restrained_S_all 1.048
_refine_ls_R_factor_all 0.0707
_refine_ls_R_factor_gt 0.0601
_refine_ls_shift/su_max 0.001
_refine_ls_shift/su_mean 0.000
_refine_ls_structure_factor_coef Fsqd
_refine_ls_weighting_details 'calc w=1/[\s^2^(Fo^2^)+(0.1023P)^2^+2.2789P] where P=(Fo^2^+2Fc^2^)/3'
_refine_ls_weighting_scheme calc
_refine_ls_wR_factor_gt 0.1780
_refine_ls_wR_factor_ref 0.1913
_reflns_number_gt 2532
_reflns_number_total 3181
_reflns_threshold_expression I>2\s(I)
_cod_data_source_file rk2305.cif
_cod_data_source_block I
_cod_original_sg_symbol_H-M 'C 2/c'
_cod_database_code 2232441
_cod_database_fobs_code 2232441

loop_
_symmetry_equiv_pos_as_xyz
'x, y, z'
'-x, y, -z+1/2'
'x+1/2, y+1/2, z'
'-x+1/2, y+1/2, -z+1/2'
'-x, -y, -z'
'x, -y, z-1/2'
'-x+1/2, -y+1/2, -z'
'x+1/2, -y+1/2, z-1/2'

loop_
_atom_site_type_symbol
_atom_site_label
_atom_site_fract_x
_atom_site_fract_y
_atom_site_fract_z
_atom_site_U_iso_or_equiv
_atom_site_adp_type
_atom_site_calc_flag
_atom_site_refinement_flags
_atom_site_occupancy
_atom_site_symmetry_multiplicity
O O1 0.16481(6) 0.7332(3) 0.46756(9) 0.0754(5) Uani d . 1 1
O O2 0.21472(8) 0.5358(4) 0.43718(12) 0.0992(7) Uani d . 1 1
O O3 0.21702(7) 1.1732(4) 0.29763(12) 0.0906(6) Uani d . 1 1
O O4 0.14826(6) 1.2873(3) 0.29000(10) 0.0714(5) Uani d . 1 1
O O5 -0.11728(7) 0.1955(4) -0.02189(12) 0.1001(7) Uani d . 1 1
O O6 -0.07902(11) 0.0003(4) -0.07410(13) 0.1110(8) Uani d . 1 1
C C1 0.08924(7) 0.7665(4) 0.28105(13) 0.0645(6) Uani d . 1 1
C C2 0.10294(7) 0.9669(4) 0.26198(12) 0.0646(6) Uani d . 1 1
H H2A 0.0887 1.0215 0.2162 0.077 Uiso calc R 1 1
C C3 0.13752(7) 1.0835(4) 0.31104(12) 0.0600(5) Uani d . 1 1
C C4 0.15881(7) 1.0105(4) 0.37985(12) 0.0620(6) Uani d . 1 1
H H4A 0.1815 1.0918 0.4130 0.074 Uiso calc R 1 1
C C5 0.14503(8) 0.8119(4) 0.39738(12) 0.0617(6) Uani d . 1 1
C C6 0.11048(8) 0.6919(4) 0.34968(13) 0.0642(6) Uani d . 1 1
H H6A 0.1015 0.5605 0.3638 0.077 Uiso calc R 1 1
C C7 0.05373(8) 0.6257(5) 0.23138(15) 0.0767(7) Uani d . 1 1
H H7A 0.0469 0.4975 0.2502 0.092 Uiso calc R 1 1
C C8 0.03135(9) 0.6616(5) 0.16494(15) 0.0761(7) Uani d . 1 1
H H8A 0.0389 0.7872 0.1456 0.091 Uiso calc R 1 1
C C9 -0.00525(8) 0.5237(5) 0.11593(16) 0.0741(7) Uani d . 1 1
C C10 -0.01673(9) 0.3156(5) 0.13435(16) 0.0803(8) Uani d . 1 1
H H10A 0.0004 0.2548 0.1781 0.096 Uiso calc R 1 1
C C11 -0.05336(9) 0.2001(5) 0.08785(16) 0.0792(7) Uani d . 1 1
H H11A -0.0613 0.0633 0.1000 0.095 Uiso calc R 1 1
C C12 -0.07737(9) 0.2943(5) 0.02379(16) 0.0772(7) Uani d . 1 1
C C13 -0.06570(10) 0.4942(5) 0.00422(17) 0.0835(8) Uani d . 1 1
H H13A -0.0823 0.5524 -0.0402 0.100 Uiso calc R 1 1
C C14 -0.02968(10) 0.6077(5) 0.05012(16) 0.0808(7) Uani d . 1 1
H H14A -0.0217 0.7424 0.0366 0.097 Uiso calc R 1 1
C C15 0.19909(8) 0.5858(4) 0.48039(14) 0.0699(6) Uani d . 1 1
C C16 0.21382(11) 0.5035(6) 0.55443(17) 0.0948(9) Uani d . 1 1
H H16A 0.2381 0.4006 0.5623 0.142 Uiso calc R 1 1
H H16B 0.1887 0.4330 0.5621 0.142 Uiso calc R 1 1
H H16C 0.2242 0.6235 0.5870 0.142 Uiso calc R 1 1
C C17 0.18971(9) 1.3158(4) 0.28572(12) 0.0668(6) Uani d . 1 1
C C18 0.19501(12) 1.5425(5) 0.26272(19) 0.0925(9) Uani d . 1 1
H H18A 0.2247 1.5590 0.2602 0.139 Uiso calc R 1 1
H H18B 0.1914 1.6449 0.2965 0.139 Uiso calc R 1 1
H H18C 0.1724 1.5698 0.2167 0.139 Uiso calc R 1 1
C C19 -0.11458(13) 0.0548(5) -0.07061(14) 0.0847(8) Uani d . 1 1
C C20 -0.16046(14) -0.0225(7) -0.11694(17) 0.1184(14) Uani d . 1 1
H H20A -0.1575 -0.1227 -0.1518 0.178 Uiso calc R 1 1
H H20B -0.1785 0.1002 -0.1406 0.178 Uiso calc R 1 1
H H20C -0.1749 -0.0949 -0.0883 0.178 Uiso calc R 1 1

loop_
_atom_site_aniso_label
_atom_site_aniso_U_11
_atom_site_aniso_U_22
_atom_site_aniso_U_33
_atom_site_aniso_U_12
_atom_site_aniso_U_13
_atom_site_aniso_U_23
O1 0.0720(10) 0.0922(12) 0.0612(10) 0.0095(9) 0.0228(8) 0.0065(8)
O2 0.0966(14) 0.1150(17) 0.0855(14) 0.0354(13) 0.0319(12) 0.0047(12)
O3 0.0806(12) 0.1032(15) 0.1010(15) 0.0186(11) 0.0483(11) 0.0178(11)
O4 0.0629(9) 0.0650(10) 0.0877(12) 0.0039(7) 0.0287(8) 0.0061(8)
O5 0.0743(12) 0.1182(17) 0.0978(15) -0.0211(11) 0.0186(11) -0.0451(13)
O6 0.141(2) 0.1095(18) 0.0868(15) -0.0075(16) 0.0461(15) -0.0264(12)
C1 0.0513(11) 0.0761(15) 0.0679(14) -0.0055(10) 0.0235(10) -0.0116(11)
C2 0.0519(11) 0.0831(16) 0.0554(12) 0.0072(11) 0.0150(10) -0.0011(11)
C3 0.0544(11) 0.0611(12) 0.0664(13) 0.0046(10) 0.0239(10) -0.0005(10)
C4 0.0534(11) 0.0670(14) 0.0632(13) -0.0008(10) 0.0178(10) -0.0098(10)
C5 0.0565(12) 0.0715(14) 0.0577(12) 0.0044(10) 0.0212(10) -0.0025(10)
C6 0.0607(13) 0.0670(14) 0.0685(14) -0.0035(10) 0.0275(11) -0.0031(11)
C7 0.0627(14) 0.0930(18) 0.0749(16) -0.0060(13) 0.0252(12) -0.0037(14)
C8 0.0691(15) 0.0825(17) 0.0778(17) -0.0064(13) 0.0277(13) -0.0042(13)
C9 0.0584(13) 0.0822(17) 0.0881(18) -0.0114(12) 0.0338(13) -0.0290(14)
C10 0.0642(14) 0.097(2) 0.0773(16) 0.0033(13) 0.0220(12) -0.0157(14)
C11 0.0681(15) 0.0801(17) 0.0874(19) -0.0074(12) 0.0255(14) -0.0200(14)
C12 0.0637(14) 0.0838(18) 0.0844(18) -0.0133(13) 0.0266(13) -0.0318(14)
C13 0.0751(16) 0.096(2) 0.0774(17) -0.0051(14) 0.0248(14) -0.0176(14)
C14 0.0764(16) 0.0869(18) 0.0805(18) -0.0104(14) 0.0299(14) -0.0170(14)
C15 0.0592(13) 0.0694(14) 0.0734(15) -0.0003(11) 0.0143(11) 0.0024(12)
C16 0.0807(18) 0.110(2) 0.085(2) 0.0081(17) 0.0194(15) 0.0267(17)
C17 0.0672(14) 0.0792(16) 0.0565(12) 0.0017(12) 0.0253(11) -0.0013(11)
C18 0.104(2) 0.088(2) 0.102(2) -0.0070(17) 0.0569(19) 0.0091(16)
C19 0.114(2) 0.0813(18) 0.0563(14) -0.0215(17) 0.0277(15) -0.0038(13)
C20 0.147(3) 0.118(3) 0.0649(17) -0.054(2) 0.0076(19) -0.0127(17)

loop_
_atom_type_symbol
_atom_type_description
_atom_type_scat_dispersion_real
_atom_type_scat_dispersion_imag
_atom_type_scat_source
C C 0.0181 0.0091 'International Tables Vol C Tables 4.2.6.8 and 6.1.1.4'
H H 0.0000 0.0000 'International Tables Vol C Tables 4.2.6.8 and 6.1.1.4'
O O 0.0492 0.0322 'International Tables Vol C Tables 4.2.6.8 and 6.1.1.4'

loop_
_geom_angle_atom_site_label_1
_geom_angle_atom_site_label_2
_geom_angle_atom_site_label_3
_geom_angle
C15 O1 C5 117.03(19)
C17 O4 C3 118.62(19)
C19 O5 C12 118.9(2)
C6 C1 C2 118.5(2)
C6 C1 C7 117.5(2)
C2 C1 C7 123.9(2)
C3 C2 C1 120.0(2)
C3 C2 H2A 120.0
C1 C2 H2A 120.0
C4 C3 C2 121.8(2)
C4 C3 O4 120.6(2)
C2 C3 O4 117.4(2)
C5 C4 C3 117.2(2)
C5 C4 H4A 121.4
C3 C4 H4A 121.4
C4 C5 C6 122.3(2)
C4 C5 O1 119.4(2)
C6 C5 O1 118.2(2)
C5 C6 C1 120.0(2)
C5 C6 H6A 120.0
C1 C6 H6A 120.0
C8 C7 C1 127.1(3)
C8 C7 H7A 116.5
C1 C7 H7A 116.5
C7 C8 C9 126.9(3)
C7 C8 H8A 116.6
C9 C8 H8A 116.6
C14 C9 C10 118.9(2)
C14 C9 C8 117.6(3)
C10 C9 C8 123.4(3)
C11 C10 C9 120.8(3)
C11 C10 H10A 119.6
C9 C10 H10A 119.6
C12 C11 C10 117.8(3)
C12 C11 H11A 121.1
C10 C11 H11A 121.1
C11 C12 C13 122.0(3)
C11 C12 O5 120.0(3)
C13 C12 O5 117.7(3)
C14 C13 C12 120.0(3)
C14 C13 H13A 120.0
C12 C13 H13A 120.0
C13 C14 C9 120.3(3)
C13 C14 H14A 119.8
C9 C14 H14A 119.8
O2 C15 O1 123.0(2)
O2 C15 C16 126.0(3)
O1 C15 C16 111.0(2)
C15 C16 H16A 109.5
C15 C16 H16B 109.5
H16A C16 H16B 109.5
C15 C16 H16C 109.5
H16A C16 H16C 109.5
H16B C16 H16C 109.5
O3 C17 O4 122.7(2)
O3 C17 C18 126.3(3)
O4 C17 C18 111.0(2)
C17 C18 H18A 109.5
C17 C18 H18B 109.5
H18A C18 H18B 109.5
C17 C18 H18C 109.5
H18A C18 H18C 109.5
H18B C18 H18C 109.5
O6 C19 O5 122.2(3)
O6 C19 C20 126.5(3)
O5 C19 C20 111.3(3)
C19 C20 H20A 109.5
C19 C20 H20B 109.5
H20A C20 H20B 109.5
C19 C20 H20C 109.5
H20A C20 H20C 109.5
H20B C20 H20C 109.5

loop_
_geom_bond_atom_site_label_1
_geom_bond_atom_site_label_2
_geom_bond_distance
O1 C15 1.360(3)
O1 C5 1.409(3)
O2 C15 1.182(3)
O3 C17 1.188(3)
O4 C17 1.351(3)
O4 C3 1.397(3)
O5 C19 1.330(4)
O5 C12 1.403(3)
O6 C19 1.195(4)
C1 C6 1.379(3)
C1 C2 1.399(4)
C1 C7 1.481(4)
C2 C3 1.380(3)
C2 H2A 0.9300
C3 C4 1.379(3)
C4 C5 1.378(3)
C4 H4A 0.9300
C5 C6 1.378(3)
C6 H6A 0.9300
C7 C8 1.288(4)
C7 H7A 0.9300
C8 C9 1.484(4)
C8 H8A 0.9300
C9 C14 1.372(4)
C9 C10 1.409(4)
C10 C11 1.392(4)
C10 H10A 0.9300
C11 C12 1.367(4)
C11 H11A 0.9300
C12 C13 1.375(4)
C13 C14 1.369(4)
C13 H13A 0.9300
C14 H14A 0.9300
C15 C16 1.481(4)
C16 H16A 0.9600
C16 H16B 0.9600
C16 H16C 0.9600
C17 C18 1.491(4)
C18 H18A 0.9600
C18 H18B 0.9600
C18 H18C 0.9600
C19 C20 1.490(5)
C20 H20A 0.9600
C20 H20B 0.9600
C20 H20C 0.9600

loop_
_geom_hbond_atom_site_label_D
_geom_hbond_atom_site_label_H
_geom_hbond_atom_site_label_A
_geom_hbond_site_symmetry_A
_geom_hbond_distance_DH
_geom_hbond_distance_HA
_geom_hbond_distance_DA
_geom_hbond_angle_DHA
C20 H20C O1 2_545 0.96 2.56 3.402(4) 146.5
C16 H16B O5 2 0.96 2.56 3.438(4) 152.6
C18 H18A O3 4 0.96 2.60 3.494(4) 155.6
C8 H8A O6 5_565 0.93 2.58 3.441(4) 154.1
C16 H16A O3 7_566 0.96 2.70 3.185(4) 111.7

loop_
_geom_torsion_atom_site_label_1
_geom_torsion_atom_site_label_2
_geom_torsion_atom_site_label_3
_geom_torsion_atom_site_label_4
_geom_torsion
C6 C1 C2 C3 1.1(3)
C7 C1 C2 C3 -177.6(2)
C1 C2 C3 C4 -1.4(3)
C1 C2 C3 O4 -177.03(19)
C17 O4 C3 C4 68.8(3)
C17 O4 C3 C2 -115.5(2)
C2 C3 C4 C5 1.8(3)
O4 C3 C4 C5 177.33(19)
C3 C4 C5 C6 -2.1(3)
C3 C4 C5 O1 -178.2(2)
C15 O1 C5 C4 -98.1(3)
C15 O1 C5 C6 85.7(3)
C4 C5 C6 C1 1.9(3)
O1 C5 C6 C1 178.0(2)
C2 C1 C6 C5 -1.3(3)
C7 C1 C6 C5 177.4(2)
C6 C1 C7 C8 -177.1(3)
C2 C1 C7 C8 1.5(4)
C1 C7 C8 C9 -177.9(2)
C7 C8 C9 C14 170.0(3)
C7 C8 C9 C10 -8.3(4)
C14 C9 C10 C11 -2.5(4)
C8 C9 C10 C11 175.7(2)
C9 C10 C11 C12 0.6(4)
C10 C11 C12 C13 1.4(4)
C10 C11 C12 O5 -173.5(2)
C19 O5 C12 C11 -91.5(3)
C19 O5 C12 C13 93.4(3)
C11 C12 C13 C14 -1.6(4)
O5 C12 C13 C14 173.4(3)
C12 C13 C14 C9 -0.4(4)
C10 C9 C14 C13 2.4(4)
C8 C9 C14 C13 -175.9(2)
C5 O1 C15 O2 5.8(4)
C5 O1 C15 C16 -175.1(2)
C3 O4 C17 O3 1.7(4)
C3 O4 C17 C18 -179.9(2)
C12 O5 C19 O6 4.4(5)
C12 O5 C19 C20 -176.5(3)

loop_
_cod_related_entry_id
_cod_related_entry_database
_cod_related_entry_code
1 ChemSpider 4764349
